data_7058998
loop_
_publ_author_name
'Bechu, Damien'
'Rogez, Guillaume'
'Hosseini, Mir Wais'
'Baudron, St\'ephane A.'

_publ_section_title
;
 Tetrathiopyridyl-tetrathiafulvalene-based Cd(ii) coordination polymers:
 one ligand, one metal cation, many possibilities
;
_journal_issue 36
_journal_name_full 'New Journal of Chemistry'
_journal_page_first 14291
_journal_paper_doi 10.1039/C9NJ03572A
_journal_volume 43
_journal_year 2019
_chemical_formula_sum 'C28 H16 Co N6 S10'
_chemical_formula_weight 816.00
_space_group_crystal_system orthorhombic
_space_group_IT_number 70
_space_group_name_Hall '-F 2uv 2vw'
_space_group_name_H-M_alt 'F d d d :2'
_atom_sites_solution_hydrogens geom
_audit_creation_method SHELXL-2016/6
_audit_update_record
;
2019-08-06 deposited with the CCDC.	2019-08-15 downloaded from the CCDC.
;
_cell_angle_alpha 90
_cell_angle_beta 90
_cell_angle_gamma 90
_cell_formula_units_Z 16
_cell_length_a 13.1462(8)
_cell_length_b 33.0327(17)
_cell_length_c 40.021(3)
_cell_measurement_reflns_used 6287
_cell_measurement_temperature 173(2)
_cell_measurement_theta_max 24.26
_cell_measurement_theta_min 2.26
_cell_volume 17379.3(19)
_computing_cell_refinement 'Bruker SAINT'
_computing_data_collection 'Bruker APEX2'
_computing_data_reduction 'Bruker SAINT'
_computing_molecular_graphics 'Bruker SHELXTL'
_computing_publication_material 'Bruker SHELXTL'
_computing_structure_refinement 'SHELXL-2014 (Sheldrick 2014)'
_computing_structure_solution 'SHELXS-97 (Sheldrick 2008)'
_diffrn_ambient_temperature 173(2)
_diffrn_measured_fraction_theta_full 0.999
_diffrn_measured_fraction_theta_max 0.996
_diffrn_measurement_device_type 'Bruker APEX-II CCD'
_diffrn_measurement_method '\f and \w scans'
_diffrn_radiation_type MoK\a
_diffrn_radiation_wavelength 0.71073
_diffrn_reflns_av_R_equivalents 0.0711
_diffrn_reflns_av_unetI/netI 0.0529
_diffrn_reflns_Laue_measured_fraction_full 0.999
_diffrn_reflns_Laue_measured_fraction_max 0.996
_diffrn_reflns_limit_h_max 18
_diffrn_reflns_limit_h_min -18
_diffrn_reflns_limit_k_max 32
_diffrn_reflns_limit_k_min -45
_diffrn_reflns_limit_l_max 56
_diffrn_reflns_limit_l_min -51
_diffrn_reflns_number 39169
_diffrn_reflns_point_group_measured_fraction_full 0.999
_diffrn_reflns_point_group_measured_fraction_max 0.996
_diffrn_reflns_theta_full 25.242
_diffrn_reflns_theta_max 30.085
_diffrn_reflns_theta_min 1.743
_exptl_absorpt_coefficient_mu 0.900
_exptl_absorpt_correction_T_max 0.955
_exptl_absorpt_correction_T_min 0.930
_exptl_absorpt_correction_type multi-scan
_exptl_absorpt_process_details sadabs
_exptl_crystal_colour orange
_exptl_crystal_density_diffrn 1.247
_exptl_crystal_density_meas ?
_exptl_crystal_description block
_exptl_crystal_F_000 6608
_exptl_crystal_size_max 0.080
_exptl_crystal_size_mid 0.060
_exptl_crystal_size_min 0.050
_refine_diff_density_max 0.913
_refine_diff_density_min -0.678
_refine_diff_density_rms 0.080
_refine_ls_extinction_method none
_refine_ls_goodness_of_fit_ref 1.058
_refine_ls_hydrogen_treatment constr
_refine_ls_matrix_type full
_refine_ls_number_parameters 204
_refine_ls_number_reflns 6375
_refine_ls_number_restraints 0
_refine_ls_restrained_S_all 1.058
_refine_ls_R_factor_all 0.0809
_refine_ls_R_factor_gt 0.0488
_refine_ls_shift/su_max 0.001
_refine_ls_shift/su_mean 0.000
_refine_ls_structure_factor_coef Fsqd
_refine_ls_weighting_details 'w=1/[\s^2^(Fo^2^)+(0.0737P)^2^+17.2288P] where P=(Fo^2^+2Fc^2^)/3'
_refine_ls_weighting_scheme calc
_refine_ls_wR_factor_gt 0.1347
_refine_ls_wR_factor_ref 0.1534
_reflns_Friedel_coverage 0.000
_reflns_number_gt 4149
_reflns_number_total 6375
_reflns_threshold_expression 'I > 2\s(I)'
_cod_data_source_file c9nj03572a2.cif
_cod_data_source_block CP11
_cod_depositor_comments
;
The following automatic conversions were performed:

data item '_exptl_crystal_density_meas' value 'not measured' was
changed to '?' -- the value is perceived as not measured.

Automatic conversion script
Id: cif_fix_values 6909 2019-04-08 15:41:33Z antanas 
;
_cod_original_cell_volume 17379.5(18)
_cod_original_sg_symbol_H-M 'F d d d'
_cod_database_code 7058998
_shelx_shelxl_version_number 2016/6
_shelx_space_group_comment
;
The symmetry employed for this shelxl refinement is uniquely defined
by the following loop, which should always be used as a source of
symmetry information in preference to the above space-group names.
They are only intended as comments.
;
_shelx_estimated_absorpt_t_min 0.931
_shelx_estimated_absorpt_t_max 0.956
_platon_squeeze_void_probe_radius 1.20

loop_
_space_group_symop_operation_xyz
'x, y, z'
'-x+3/4, -y+3/4, z'
'-x+3/4, y, -z+3/4'
'x, -y+3/4, -z+3/4'
'x, y+1/2, z+1/2'
'-x+3/4, -y+5/4, z+1/2'
'-x+3/4, y+1/2, -z+5/4'
'x, -y+5/4, -z+5/4'
'x+1/2, y, z+1/2'
'-x+5/4, -y+3/4, z+1/2'
'-x+5/4, y, -z+5/4'
'x+1/2, -y+3/4, -z+5/4'
'x+1/2, y+1/2, z'
'-x+5/4, -y+5/4, z'
'-x+5/4, y+1/2, -z+3/4'
'x+1/2, -y+5/4, -z+3/4'
'-x, -y, -z'
'x-3/4, y-3/4, -z'
'x-3/4, -y, z-3/4'
'-x, y-3/4, z-3/4'
'-x, -y+1/2, -z+1/2'
'x-3/4, y-1/4, -z+1/2'
'x-3/4, -y+1/2, z-1/4'
'-x, y-1/4, z-1/4'
'-x+1/2, -y, -z+1/2'
'x-1/4, y-3/4, -z+1/2'
'x-1/4, -y, z-1/4'
'-x+1/2, y-3/4, z-1/4'
'-x+1/2, -y+1/2, -z'
'x-1/4, y-1/4, -z'
'x-1/4, -y+1/2, z-3/4'
'-x+1/2, y-1/4, z-3/4'

loop_
_atom_site_label
_atom_site_type_symbol
_atom_site_fract_x
_atom_site_fract_y
_atom_site_fract_z
_atom_site_U_iso_or_equiv
_atom_site_adp_type
_atom_site_occupancy
_atom_site_site_symmetry_order
_atom_site_calc_flag
_atom_site_refinement_flags_posn
_atom_site_refinement_flags_adp
_atom_site_refinement_flags_occupancy
C1 C 0.6484(2) 0.60705(8) 0.16833(7) 0.0347(6) Uani 1 1 d . . .
C2 C 0.6893(2) 0.53342(9) 0.18375(7) 0.0373(6) Uani 1 1 d . . .
C3 C 0.7796(2) 0.55236(8) 0.18340(7) 0.0383(6) Uani 1 1 d . . .
C4 C 0.7202(2) 0.45635(8) 0.15946(7) 0.0346(6) Uani 1 1 d . . .
C5 C 0.7161(2) 0.41452(8) 0.16052(7) 0.0399(7) Uani 1 1 d . . .
H5 H 0.686210 0.400964 0.179010 0.048 Uiso 1 1 calc R U .
C6 C 0.7564(2) 0.39291(8) 0.13413(7) 0.0374(6) Uani 1 1 d . . .
H6 H 0.753062 0.364201 0.135026 0.045 Uiso 1 1 calc R U .
C7 C 0.8021(2) 0.45068(8) 0.10711(7) 0.0360(6) Uani 1 1 d . . .
H7 H 0.832458 0.463813 0.088494 0.043 Uiso 1 1 calc R U .
C8 C 0.7634(2) 0.47432(8) 0.13207(7) 0.0369(6) Uani 1 1 d . . .
H8 H 0.766363 0.502984 0.130434 0.044 Uiso 1 1 calc R U .
C9 C 0.9478(2) 0.55396(8) 0.22525(7) 0.0381(6) Uani 1 1 d . . .
C10 C 1.0417(3) 0.54106(11) 0.23654(10) 0.0632(11) Uani 1 1 d . . .
H10 H 1.075180 0.518901 0.226133 0.076 Uiso 1 1 calc R U .
C11 C 0.9036(2) 0.58631(10) 0.24130(8) 0.0458(7) Uani 1 1 d . . .
H11 H 0.838687 0.596089 0.234663 0.055 Uiso 1 1 calc R U .
C12 C 1.0860(3) 0.56074(11) 0.26300(9) 0.0573(10) Uani 1 1 d . . .
H12 H 1.150134 0.551130 0.270498 0.069 Uiso 1 1 calc R U .
C13 C 0.9559(2) 0.60416(10) 0.26726(8) 0.0441(7) Uani 1 1 d . . .
H13 H 0.925523 0.626912 0.277801 0.053 Uiso 1 1 calc R U .
C14 C 0.6818(2) 0.31619(9) 0.07336(8) 0.0401(7) Uani 1 1 d . . .
N1 N 0.79993(16) 0.40999(6) 0.10728(6) 0.0307(5) Uani 1 1 d . . .
N2 N 1.04646(17) 0.59175(7) 0.27870(6) 0.0329(5) Uani 1 1 d . . .
N3 N 0.75796(18) 0.33297(7) 0.07037(6) 0.0360(5) Uani 1 1 d . . .
S1 S 0.58327(6) 0.56059(2) 0.16963(2) 0.04102(19) Uani 1 1 d . . .
S2 S 0.78113(6) 0.60185(2) 0.16729(2) 0.04089(19) Uani 1 1 d . . .
S3 S 0.66827(6) 0.48254(2) 0.19426(2) 0.0435(2) Uani 1 1 d . . .
S4 S 0.89426(6) 0.52734(3) 0.19131(2) 0.0508(2) Uani 1 1 d . . .
S5 S 0.57247(8) 0.29330(4) 0.07618(3) 0.0799(4) Uani 1 1 d . . .
Co1 Co 0.875000 0.375000 0.06878(2) 0.02714(14) Uani 1 2 d S T P

loop_
_atom_site_aniso_label
_atom_site_aniso_U_11
_atom_site_aniso_U_22
_atom_site_aniso_U_33
_atom_site_aniso_U_23
_atom_site_aniso_U_13
_atom_site_aniso_U_12
C1 0.0371(14) 0.0349(15) 0.0320(14) -0.0009(11) -0.0003(11) 0.0063(11)
C2 0.0433(16) 0.0312(15) 0.0375(15) -0.0048(12) -0.0047(12) 0.0087(12)
C3 0.0396(15) 0.0343(15) 0.0409(16) -0.0092(12) -0.0068(12) 0.0122(12)
C4 0.0377(14) 0.0315(15) 0.0346(14) -0.0024(11) -0.0022(11) 0.0033(11)
C5 0.0493(17) 0.0339(15) 0.0365(15) 0.0004(12) 0.0065(13) 0.0028(13)
C6 0.0428(15) 0.0288(14) 0.0407(16) 0.0013(11) 0.0043(12) 0.0040(12)
C7 0.0401(15) 0.0319(15) 0.0360(15) 0.0008(11) 0.0020(12) 0.0006(11)
C8 0.0460(16) 0.0275(14) 0.0374(15) 0.0009(11) -0.0010(12) 0.0029(12)
C9 0.0387(15) 0.0368(15) 0.0387(15) -0.0047(12) -0.0057(12) 0.0058(12)
C10 0.056(2) 0.063(2) 0.071(2) -0.0330(19) -0.0222(18) 0.0296(17)
C11 0.0367(15) 0.0554(19) 0.0453(17) -0.0096(15) -0.0073(13) 0.0125(14)
C12 0.0446(18) 0.062(2) 0.065(2) -0.0243(18) -0.0210(16) 0.0223(16)
C13 0.0448(17) 0.0481(18) 0.0392(16) -0.0093(14) 0.0003(13) 0.0106(14)
C14 0.0432(16) 0.0348(15) 0.0424(17) -0.0083(12) 0.0018(13) -0.0022(13)
N1 0.0317(11) 0.0275(11) 0.0330(12) -0.0006(9) 0.0001(9) 0.0013(9)
N2 0.0323(11) 0.0346(12) 0.0318(12) -0.0052(9) -0.0018(9) 0.0020(9)
N3 0.0342(12) 0.0332(13) 0.0406(13) 0.0013(10) -0.0025(10) -0.0081(10)
S1 0.0371(4) 0.0350(4) 0.0510(4) -0.0034(3) -0.0037(3) 0.0057(3)
S2 0.0362(4) 0.0366(4) 0.0499(4) -0.0029(3) -0.0007(3) 0.0058(3)
S3 0.0595(5) 0.0341(4) 0.0370(4) -0.0026(3) 0.0058(3) 0.0072(3)
S4 0.0477(4) 0.0466(5) 0.0580(5) -0.0218(4) -0.0195(4) 0.0203(4)
S5 0.0547(6) 0.0768(7) 0.1081(9) -0.0380(6) 0.0220(6) -0.0348(5)
Co1 0.0271(2) 0.0254(3) 0.0290(3) 0.000 0.000 -0.00196(19)

loop_
_atom_type_symbol
_atom_type_description
_atom_type_scat_dispersion_real
_atom_type_scat_dispersion_imag
_atom_type_scat_source
C C 0.0033 0.0016 'International Tables Vol C Tables 4.2.6.8 and 6.1.1.4'
H H 0.0000 0.0000 'International Tables Vol C Tables 4.2.6.8 and 6.1.1.4'
N N 0.0061 0.0033 'International Tables Vol C Tables 4.2.6.8 and 6.1.1.4'
S S 0.1246 0.1234 'International Tables Vol C Tables 4.2.6.8 and 6.1.1.4'
Co Co 0.3494 0.9721 'International Tables Vol C Tables 4.2.6.8 and 6.1.1.4'

loop_
_geom_angle_atom_site_label_1
_geom_angle_atom_site_label_2
_geom_angle_atom_site_label_3
_geom_angle
_geom_angle_site_symmetry_1
_geom_angle_site_symmetry_3
C1 C1 S2 123.0(3) 14 .
C1 C1 S1 123.4(3) 14 .
S2 C1 S1 113.58(15) . .
C3 C2 S1 117.5(2) . .
C3 C2 S3 126.0(2) . .
S1 C2 S3 116.31(17) . .
C2 C3 S4 122.7(2) . .
C2 C3 S2 116.6(2) . .
S4 C3 S2 119.78(18) . .
C8 C4 C5 118.3(3) . .
C8 C4 S3 125.2(2) . .
C5 C4 S3 116.6(2) . .
C6 C5 C4 118.6(3) . .
C6 C5 H5 120.7 . .
C4 C5 H5 120.7 . .
N1 C6 C5 124.0(3) . .
N1 C6 H6 118.0 . .
C5 C6 H6 118.0 . .
N1 C7 C8 124.0(3) . .
N1 C7 H7 118.0 . .
C8 C7 H7 118.0 . .
C7 C8 C4 119.5(3) . .
C7 C8 H8 120.3 . .
C4 C8 H8 120.3 . .
C11 C9 C10 117.7(3) . .
C11 C9 S4 125.3(2) . .
C10 C9 S4 117.0(2) . .
C12 C10 C9 119.0(3) . .
C12 C10 H10 120.5 . .
C9 C10 H10 120.5 . .
C9 C11 C13 118.2(3) . .
C9 C11 H11 120.9 . .
C13 C11 H11 120.9 . .
N2 C12 C10 125.0(3) . .
N2 C12 H12 117.5 . .
C10 C12 H12 117.5 . .
N2 C13 C11 124.8(3) . .
N2 C13 H13 117.6 . .
C11 C13 H13 117.6 . .
N3 C14 S5 177.7(3) . .
C6 N1 C7 115.7(2) . .
C6 N1 Co1 122.68(17) . .
C7 N1 Co1 121.38(18) . .
C12 N2 C13 115.3(2) . .
C12 N2 Co1 123.7(2) . 19_666
C13 N2 Co1 120.89(18) . 19_666
C14 N3 Co1 166.3(2) . .
C2 S1 C1 93.98(13) . .
C1 S2 C3 94.09(14) . .
C2 S3 C4 102.59(13) . .
C3 S4 C9 104.34(13) . .
N3 Co1 N3 176.47(13) . 2_655
N3 Co1 N1 89.84(9) . .
N3 Co1 N1 87.64(9) 2_655 .
N3 Co1 N1 87.64(9) . 2_655
N3 Co1 N1 89.85(9) 2_655 2_655
N1 Co1 N1 89.22(11) . 2_655
N3 Co1 N2 90.48(9) . 27_565
N3 Co1 N2 92.09(9) 2_655 27_565
N1 Co1 N2 92.20(8) . 27_565
N1 Co1 N2 177.65(8) 2_655 27_565
N3 Co1 N2 92.09(9) . 24_755
N3 Co1 N2 90.49(9) 2_655 24_755
N1 Co1 N2 177.65(8) . 24_755
N1 Co1 N2 92.20(8) 2_655 24_755
N2 Co1 N2 86.45(12) 27_565 24_755

loop_
_geom_bond_atom_site_label_1
_geom_bond_atom_site_label_2
_geom_bond_distance
_geom_bond_site_symmetry_2
C1 C1 1.336(5) 14
C1 S2 1.753(3) .
C1 S1 1.758(3) .
C2 C3 1.343(4) .
C2 S1 1.751(3) .
C2 S3 1.754(3) .
C3 S4 1.747(3) .
C3 S2 1.758(3) .
C4 C8 1.370(4) .
C4 C5 1.383(4) .
C4 S3 1.776(3) .
C5 C6 1.380(4) .
C5 H5 0.9500 .
C6 N1 1.342(4) .
C6 H6 0.9500 .
C7 N1 1.344(3) .
C7 C8 1.366(4) .
C7 H7 0.9500 .
C8 H8 0.9500 .
C9 C11 1.376(4) .
C9 C10 1.382(4) .
C9 S4 1.765(3) .
C10 C12 1.372(5) .
C10 H10 0.9500 .
C11 C13 1.378(4) .
C11 H11 0.9500 .
C12 N2 1.309(4) .
C12 H12 0.9500 .
C13 N2 1.340(4) .
C13 H13 0.9500 .
C14 N3 1.151(4) .
C14 S5 1.627(3) .
N1 Co1 2.164(2) .
N2 Co1 2.201(2) 19_666
N3 Co1 2.073(2) .

loop_
_platon_squeeze_void_nr
_platon_squeeze_void_average_x
_platon_squeeze_void_average_y
_platon_squeeze_void_average_z
_platon_squeeze_void_volume
_platon_squeeze_void_count_electrons
_platon_squeeze_void_content
1 0.556 0.125 0.125 755 189 ' '
2 1.056 0.125 0.625 755 189 ' '
3 0.442 0.375 0.375 754 189 ' '
4 -0.058 0.375 0.875 754 189 ' '
5 1.056 0.625 0.125 754 189 ' '
6 0.556 0.625 0.625 754 189 ' '
7 -0.058 0.875 0.375 753 189 ' '
8 0.442 0.875 0.875 753 189 ' '
